data_7122467
loop_
_publ_author_name
'Liu, Qi'
'Xie, Mo'
'Chang, Xiaoyong'
'Gao, Qin'
'Chen, Yong'
'Lu, Wei'

_publ_section_title
;
 Correlating thermochromic and mechanochromic phosphorescence with
 polymorphs of a complex gold(i) double salt with infinite aurophilicity.
;
_journal_issue 91
_journal_name_full 'Chemical communications (Cambridge, England)'
_journal_page_first 12844
_journal_page_last 12847
_journal_paper_doi 10.1039/c8cc05210g
_journal_volume 54
_journal_year 2018
_chemical_formula_moiety 'C16 H16 Au2 N10'
_chemical_formula_sum 'C16 H16 Au2 N10'
_chemical_formula_weight 742.32
_space_group_crystal_system orthorhombic
_space_group_IT_number 53
_space_group_name_Hall '-P 2ac 2'
_space_group_name_H-M_alt 'P m n a'
_symmetry_space_group_name_Hall '-P 2ac 2'
_symmetry_space_group_name_H-M 'P m n a'
_atom_sites_solution_hydrogens geom
_atom_sites_solution_primary dual
_audit_creation_date 2018-09-27
_audit_creation_method
;
Olex2 1.2
(compiled 2018.05.29 svn.r3508 for OlexSys, GUI svn.r5506)
;
_audit_update_record
;
2018-10-10 deposited with the CCDC.
2018-10-12 downloaded from the CCDC.
;
_cell_angle_alpha 90
_cell_angle_beta 90
_cell_angle_gamma 90
_cell_formula_units_Z 2
_cell_length_a 6.3484(4)
_cell_length_b 8.1538(6)
_cell_length_c 18.6895(12)
_cell_measurement_reflns_used 6901
_cell_measurement_temperature 225
_cell_measurement_theta_max 28.232
_cell_measurement_theta_min 2.725
_cell_volume 967.44(11)
_computing_cell_refinement 'SAINT V8.38A (?, 2016)'
_computing_data_reduction 'SAINT V8.38A (?, 2016)'
_computing_molecular_graphics 'Olex2 (Dolomanov et al., 2009)'
_computing_publication_material 'Olex2 (Dolomanov et al., 2009)'
_computing_structure_refinement 'XL (Sheldrick, 2008)'
_computing_structure_solution 'ShelXT (Sheldrick, 2015)'
_diffrn_ambient_temperature 225
_diffrn_detector 'Bruker PHOTO 100 area detector'
_diffrn_detector_area_resol_mean 7.9
_diffrn_detector_type 'CCD area detector'
_diffrn_measured_fraction_theta_full 0.997
_diffrn_measured_fraction_theta_max 0.998
_diffrn_measurement_device 'three-circle diffractometer'
_diffrn_measurement_device_type 'Bruker PHOTO 100 area detector'
_diffrn_measurement_method '\w and \f scans'
_diffrn_radiation_monochromator 'mirror optics'
_diffrn_radiation_probe x-ray
_diffrn_radiation_type MoK\a
_diffrn_radiation_wavelength 0.71073
_diffrn_reflns_av_R_equivalents 0.0590
_diffrn_reflns_av_unetI/netI 0.0264
_diffrn_reflns_Laue_measured_fraction_full 0.997
_diffrn_reflns_Laue_measured_fraction_max 0.998
_diffrn_reflns_limit_h_max 8
_diffrn_reflns_limit_h_min -8
_diffrn_reflns_limit_k_max 10
_diffrn_reflns_limit_k_min -10
_diffrn_reflns_limit_l_max 24
_diffrn_reflns_limit_l_min -24
_diffrn_reflns_number 18600
_diffrn_reflns_point_group_measured_fraction_full 0.997
_diffrn_reflns_point_group_measured_fraction_max 0.998
_diffrn_reflns_theta_full 25.242
_diffrn_reflns_theta_max 28.286
_diffrn_reflns_theta_min 2.179
_diffrn_source 'microfocus sealed X-ray tube'
_diffrn_source_type 'Incoatec I\ms'
_exptl_absorpt_coefficient_mu 15.172
_exptl_absorpt_correction_T_max 0.0962
_exptl_absorpt_correction_T_min 0.0384
_exptl_absorpt_correction_type multi-scan
_exptl_absorpt_process_details
'SADABS-2016/2 (Bruker,2016/2) was used for absorption correction. wR2(int) was 0.1544 before and 0.0874 after correction. The Ratio of minimum to maximum transmission is 0.3992. The \l/2 correction factor is Not present.'
_exptl_crystal_colour yellow
_exptl_crystal_colour_primary yellow
_exptl_crystal_density_diffrn 2.548
_exptl_crystal_description plate
_exptl_crystal_F_000 680
_exptl_crystal_size_max 0.3
_exptl_crystal_size_mid 0.06
_exptl_crystal_size_min 0.01
_refine_diff_density_max 3.908
_refine_diff_density_min -2.488
_refine_diff_density_rms 0.363
_refine_ls_extinction_coef 0.0108(12)
_refine_ls_extinction_expression Fc^*^=kFc[1+0.001xFc^2^\l^3^/sin(2\q)]^-1/4^
_refine_ls_extinction_method 'SHELXL-2016/6 (Sheldrick 2016)'
_refine_ls_goodness_of_fit_ref 1.268
_refine_ls_hydrogen_treatment constr
_refine_ls_matrix_type full
_refine_ls_number_parameters 90
_refine_ls_number_reflns 1306
_refine_ls_number_restraints 84
_refine_ls_restrained_S_all 1.239
_refine_ls_R_factor_all 0.0910
_refine_ls_R_factor_gt 0.0794
_refine_ls_shift/su_max 0.000
_refine_ls_shift/su_mean 0.000
_refine_ls_structure_factor_coef Fsqd
_refine_ls_weighting_details 'w=1/[\s^2^(Fo^2^)+(0.0334P)^2^+46.7904P] where P=(Fo^2^+2Fc^2^)/3'
_refine_ls_weighting_scheme calc
_refine_ls_wR_factor_gt 0.1721
_refine_ls_wR_factor_ref 0.1776
_reflns_Friedel_coverage 0.000
_reflns_number_gt 1029
_reflns_number_total 1306
_reflns_threshold_expression 'I > 2\s(I)'
_cod_data_source_file c8cc05210g3.cif
_cod_data_source_block cxy0495_pmna
_cod_depositor_comments 'Adding full bibliography for 7122465--7122471.cif.'
_cod_database_code 7122467
_shelx_shelxl_version_number 2016/6
_shelx_space_group_comment
;
The symmetry employed for this shelxl refinement is uniquely defined
by the following loop, which should always be used as a source of
symmetry information in preference to the above space-group names.
They are only intended as comments.
;
_olex2_refinement_description
;
1. Fixed Uiso
 At 1.2 times of:
  All C(H) groups
 At 1.5 times of:
  All C(H,H,H) groups
2. Uiso/Uaniso restraints and constraints
All non-hydrogen atoms have similar U: within 2A with sigma of 0.01 and sigma
for terminal atoms of 0.02
3. Others
 Fixed Sof: H6A(0.5) H6B(0.5) H6C(0.5) H7A(0.5) H7B(0.5) H7C(0.5)
4.a Aromatic/amide H refined with riding coordinates:
 C4(H4), C5(H5)
4.b Idealised Me refined as rotating group:
 C6(H6A,H6B,H6C), C7(H7A,H7B,H7C)
;
_olex2_submission_special_instructions 'No special instructions were received'

loop_
_space_group_symop_operation_xyz
'x, y, z'
'-x+1/2, -y, z+1/2'
'x, -y, -z'
'-x+1/2, y, -z+1/2'
'-x, -y, -z'
'x-1/2, y, -z-1/2'
'-x, y, z'
'x-1/2, -y, z-1/2'

loop_
_atom_site_label
_atom_site_type_symbol
_atom_site_fract_x
_atom_site_fract_y
_atom_site_fract_z
_atom_site_U_iso_or_equiv
_atom_site_adp_type
_atom_site_occupancy
_atom_site_site_symmetry_order
_atom_site_calc_flag
_atom_site_refinement_flags_posn
_atom_site_refinement_flags_adp
_atom_site_refinement_flags_occupancy
_atom_site_disorder_assembly
_atom_site_disorder_group
Au1 Au 0.000000 0.000000 0.000000 0.0361(5) Uani 1 4 d S TU P . .
Au2 Au 0.500000 0.000000 0.000000 0.0437(6) Uani 1 4 d S TU P . .
N1 N 0.000000 -0.006(3) 0.1641(10) 0.039(3) Uani 1 2 d S TU P . .
N2 N 0.000000 0.252(3) 0.1201(10) 0.038(3) Uani 1 2 d S TU P . .
N3 N 0.000000 0.063(3) 0.2905(13) 0.049(4) Uani 1 2 d S TU P . .
N4 N 0.000000 0.403(3) 0.2320(13) 0.053(4) Uani 1 2 d S TU P . .
N5 N 0.500000 -0.340(4) 0.0746(17) 0.075(7) Uani 1 2 d S TU P . .
C1 C 0.000000 0.083(3) 0.1032(12) 0.036(3) Uani 1 2 d S TU P . .
C2 C 0.000000 0.110(3) 0.2190(13) 0.042(3) Uani 1 2 d S TU P . .
C3 C 0.000000 0.269(3) 0.1940(13) 0.041(3) Uani 1 2 d S TU P . .
C4 C 0.000000 0.203(4) 0.3279(15) 0.050(4) Uani 1 2 d S TU P . .
H4 H 0.000000 0.192149 0.377952 0.060 Uiso 1 2 calc RS T P . .
C5 C 0.000000 0.369(4) 0.3006(15) 0.050(4) Uani 1 2 d S TU P . .
H5 H 0.000000 0.456553 0.333448 0.061 Uiso 1 2 calc RS T P . .
C6 C 0.000000 0.372(4) 0.0676(15) 0.051(6) Uani 1 2 d S TU P . .
H6A H 0.071448 0.330825 0.025362 0.077 Uiso 0.5 1 calc GR . . A -1
H6B H 0.072606 0.468274 0.085254 0.077 Uiso 0.5 1 calc GR . . A -1
H6C H -0.144054 0.400102 0.055549 0.077 Uiso 0.5 1 calc GR . . A -1
C7 C 0.000000 -0.179(3) 0.1674(16) 0.045(5) Uani 1 2 d S TU P . .
H7A H 0.099125 -0.222580 0.132692 0.068 Uiso 0.5 1 calc GR . . B -1
H7B H -0.140087 -0.220184 0.156769 0.068 Uiso 0.5 1 calc GR . . B -1
H7C H 0.040963 -0.214386 0.215033 0.068 Uiso 0.5 1 calc GR . . B -1
C8 C 0.500000 -0.217(4) 0.0441(15) 0.052(4) Uani 1 2 d S TU P . .

loop_
_atom_site_aniso_label
_atom_site_aniso_U_11
_atom_site_aniso_U_22
_atom_site_aniso_U_33
_atom_site_aniso_U_23
_atom_site_aniso_U_13
_atom_site_aniso_U_12
Au1 0.0346(7) 0.0459(8) 0.0277(7) -0.0070(5) 0.000 0.000
Au2 0.0388(8) 0.0504(9) 0.0417(8) 0.0167(6) 0.000 0.000
N1 0.031(6) 0.048(7) 0.040(6) -0.016(6) 0.000 0.000
N2 0.024(6) 0.047(7) 0.042(7) 0.001(6) 0.000 0.000
N3 0.029(6) 0.068(8) 0.051(7) -0.011(7) 0.000 0.000
N4 0.034(7) 0.069(8) 0.056(8) -0.015(7) 0.000 0.000
N5 0.071(14) 0.070(14) 0.086(15) 0.012(13) 0.000 0.000
C1 0.024(6) 0.046(8) 0.037(7) -0.002(6) 0.000 0.000
C2 0.028(6) 0.055(7) 0.045(7) -0.012(6) 0.000 0.000
C3 0.027(6) 0.052(7) 0.045(7) -0.007(6) 0.000 0.000
C4 0.030(7) 0.070(9) 0.051(8) -0.015(8) 0.000 0.000
C5 0.028(7) 0.069(9) 0.054(8) -0.020(8) 0.000 0.000
C6 0.046(12) 0.053(13) 0.056(12) 0.004(11) 0.000 0.000
C7 0.041(11) 0.026(10) 0.069(13) -0.005(10) 0.000 0.000
C8 0.046(8) 0.055(8) 0.054(8) 0.009(8) 0.000 0.000

loop_
_atom_type_symbol
_atom_type_description
_atom_type_scat_dispersion_real
_atom_type_scat_dispersion_imag
_atom_type_scat_source
C C 0.0033 0.0016 'International Tables Vol C Tables 4.2.6.8 and 6.1.1.4'
H H 0.0000 0.0000 'International Tables Vol C Tables 4.2.6.8 and 6.1.1.4'
Au Au -2.0133 8.8022 'International Tables Vol C Tables 4.2.6.8 and 6.1.1.4'
N N 0.0061 0.0033 'International Tables Vol C Tables 4.2.6.8 and 6.1.1.4'

loop_
_geom_angle_atom_site_label_1
_geom_angle_atom_site_label_2
_geom_angle_atom_site_label_3
_geom_angle
_geom_angle_site_symmetry_1
_geom_angle_site_symmetry_3
Au2 Au1 Au2 180.0 . 1_455
C1 Au1 Au2 90.0 5 1_455
C1 Au1 Au2 90.0 5 .
C1 Au1 Au2 90.0 . 1_455
C1 Au1 Au2 90.0 . .
C1 Au1 C1 180.0 5 .
Au1 Au2 Au1 180.0 . 1_655
C8 Au2 Au1 90.0 . .
C8 Au2 Au1 90.0 . 1_655
C8 Au2 Au1 90.0 5_655 .
C8 Au2 Au1 90.0 5_655 1_655
C8 Au2 C8 180.0 . 5_655
C1 N1 C2 105(2) . .
C1 N1 C7 125(2) . .
C2 N1 C7 130(2) . .
C3 N2 C1 109(2) . .
C6 N2 C1 122(2) . .
C6 N2 C3 129(2) . .
C4 N3 C2 106(2) . .
C3 N4 C5 111(3) . .
N1 C1 Au1 128.1(18) . .
N1 C1 N2 110(2) . .
N2 C1 Au1 122.2(17) . .
N3 C2 N1 121(2) . .
C3 C2 N1 113(2) . .
C3 C2 N3 126(2) . .
N4 C3 N2 129(3) . .
N4 C3 C2 127(2) . .
C2 C3 N2 104(2) . .
N3 C4 H4 116.1 . .
N3 C4 C5 128(3) . .
C5 C4 H4 116.1 . .
N4 C5 C4 123(3) . .
N4 C5 H5 118.6 . .
C4 C5 H5 118.6 . .
N2 C6 H6A 109.5 . .
N2 C6 H6B 109.5 . .
N2 C6 H6C 109.5 . .
H6A C6 H6B 109.5 . .
H6A C6 H6C 109.5 . .
H6B C6 H6C 109.5 . .
N1 C7 H7A 109.5 . .
N1 C7 H7B 109.5 . .
N1 C7 H7C 109.5 . .
H7A C7 H7B 109.5 . .
H7A C7 H7C 109.5 . .
H7B C7 H7C 109.5 . .
N5 C8 Au2 176(3) . .

loop_
_geom_bond_atom_site_label_1
_geom_bond_atom_site_label_2
_geom_bond_distance
_geom_bond_site_symmetry_2
Au1 Au2 3.1742(2) 1_455
Au1 Au2 3.1742(2) .
Au1 C1 2.04(2) .
Au1 C1 2.04(2) 5
Au2 C8 1.95(3) .
Au2 C8 1.95(3) 5_655
N1 C1 1.35(3) .
N1 C2 1.40(3) .
N1 C7 1.41(3) .
N2 C1 1.41(3) .
N2 C3 1.39(3) .
N2 C6 1.39(3) .
N3 C2 1.39(3) .
N3 C4 1.34(4) .
N4 C3 1.31(3) .
N4 C5 1.31(4) .
N5 C8 1.16(4) .
C2 C3 1.38(4) .
C4 H4 0.9400 .
C4 C5 1.45(4) .
C5 H5 0.9400 .
C6 H6A 0.9700 .
C6 H6B 0.9700 .
C6 H6C 0.9700 .
C7 H7A 0.9700 .
C7 H7B 0.9700 .
C7 H7C 0.9700 .

loop_
_geom_torsion_atom_site_label_1
_geom_torsion_atom_site_label_2
_geom_torsion_atom_site_label_3
_geom_torsion_atom_site_label_4
_geom_torsion
N1 C2 C3 N2 0.000(4)
N1 C2 C3 N4 180.000(5)
N3 C2 C3 N2 180.000(4)
N3 C2 C3 N4 0.000(7)
N3 C4 C5 N4 0.000(9)
C1 N1 C2 N3 180.000(4)
C1 N1 C2 C3 0.000(4)
C1 N2 C3 N4 180.000(5)
C1 N2 C3 C2 0.000(4)
C2 N1 C1 Au1 180.000(3)
C2 N1 C1 N2 0.000(3)
C2 N3 C4 C5 0.000(7)
C3 N2 C1 Au1 180.000(4)
C3 N2 C1 N1 0.000(3)
C3 N4 C5 C4 0.000(8)
C4 N3 C2 N1 180.000(5)
C4 N3 C2 C3 0.000(6)
C5 N4 C3 N2 180.000(6)
C5 N4 C3 C2 0.000(7)
C6 N2 C1 Au1 0.000(3)
C6 N2 C1 N1 180.000(3)
C6 N2 C3 N4 0.000(6)
C6 N2 C3 C2 180.000(4)
C7 N1 C1 Au1 0.000(3)
C7 N1 C1 N2 180.000(2)
C7 N1 C2 N3 0.000(4)
C7 N1 C2 C3 180.000(4)
